data_2101631
loop_
_publ_author_name
'Jones, R.'
'Rattray, A. G. M.'
'Rettig, S. J.'
'Scheffer, J. R.'
'Trotter, J.'

_publ_contact_author
;
Prof. James Trotter
Department of Chemistry
University of British Columbia
2036 Main Mall
Vancouver, B.C. V6T 1Z1
Canada
;
_publ_section_title
;
 Structures and photochemistry of dibenzobarrelene monoamides
;
_journal_issue 6
_journal_name_full 'Acta Crystallographica Section B'
_journal_page_first 1007
_journal_page_last 1013
_journal_paper_doi 10.1107/S0108768196009056
_journal_volume 52
_journal_year 1996
_chemical_formula_moiety 'C21 H21 N O '
_chemical_formula_sum 'C21 H21 N O'
_chemical_formula_weight 303.40
_space_group_IT_number 61
_symmetry_cell_setting orthorhombic
_symmetry_space_group_name_Hall '-P 2ac 2ab'
_symmetry_space_group_name_H-M 'P b c a'
_audit_creation_method 'by teXsan v1.7'
_cell_angle_alpha 90
_cell_angle_beta 90
_cell_angle_gamma 90
_cell_formula_units_Z 8
_cell_length_a 31.863(2)
_cell_length_b 11.088(2)
_cell_length_c 9.400(3)
_cell_measurement_reflns_used 25
_cell_measurement_temperature 294
_cell_measurement_theta_max 39.4
_cell_measurement_theta_min 24.6
_cell_volume 3321.0(12)
_computing_cell_refinement 'MSC/AFC (Molecular Structure Corporation, 1988)'
_computing_data_collection 'MSC/AFC (Molecular Structure Corporation, 1988)'
_computing_data_reduction ' TEXSAN (Molecular Structure Corporation, 1995)'
_computing_publication_material ' TEXSAN (Molecular Structure Corporation, 1995)'
_computing_structure_refinement ' TEXSAN (Molecular Structure Corporation, 1995)'
_computing_structure_solution 'SIR92 (Altomare et al., 1993)'
_diffrn_ambient_temperature 294.2
_diffrn_measurement_device 'Rigaku AFC6S'
_diffrn_measurement_method \w-2\q
_diffrn_radiation_monochromator graphite
_diffrn_radiation_source 'X-ray tube'
_diffrn_radiation_type CuK\a
_diffrn_radiation_wavelength 1.5418
_diffrn_reflns_av_R_equivalents 0.0
_diffrn_reflns_limit_h_max 40
_diffrn_reflns_limit_h_min 0
_diffrn_reflns_limit_k_max 14
_diffrn_reflns_limit_k_min 0
_diffrn_reflns_limit_l_max 0
_diffrn_reflns_limit_l_min -11
_diffrn_reflns_number 3505
_diffrn_reflns_reduction_process 'Lp corrections applied'
_diffrn_reflns_theta_max 77.43
_diffrn_reflns_theta_min 2.78
_diffrn_standards_decay_% 2.9
_diffrn_standards_interval_count 150
_diffrn_standards_number 3
_exptl_absorpt_coefficient_mu 0.574
_exptl_absorpt_correction_T_max 1.000
_exptl_absorpt_correction_T_min 0.984
_exptl_absorpt_correction_type
;
\y scans (North, Phillips & Mathews, 1968)
;
_exptl_crystal_colour colorless
_exptl_crystal_density_diffrn 1.214
_exptl_crystal_density_meas ?
_exptl_crystal_description plate
_exptl_crystal_F_000 1296.00
_exptl_crystal_size_max 0.15
_exptl_crystal_size_mid 0.15
_exptl_crystal_size_min 0.05
_refine_diff_density_max 0.13
_refine_diff_density_min -0.18
_refine_ls_extinction_coef 0.00000097(7)
_refine_ls_extinction_method 'Zachariasen (1967)'
_refine_ls_goodness_of_fit_all 1.529
_refine_ls_goodness_of_fit_obs 1.946
_refine_ls_hydrogen_treatment 'C-H riding'
_refine_ls_matrix_type full
_refine_ls_number_constraints 0
_refine_ls_number_parameters 227
_refine_ls_number_reflns 1669
_refine_ls_number_restraints 0
_refine_ls_R_factor_all 0.1386
_refine_ls_R_factor_obs 0.0398
_refine_ls_shift/esd_max 0.009
_refine_ls_structure_factor_coef F
_refine_ls_weighting_details 'w = 1/[\s^2^(Fo)]'
_refine_ls_weighting_scheme calc
_refine_ls_wR_factor_all 0.0392
_refine_ls_wR_factor_obs 0.0331
_reflns_number_observed 1669
_reflns_number_total 3505
_reflns_observed_criterion >3.00\s(I)
_cod_data_source_file fg0004.cif
_cod_data_source_block 1-Et
_cod_depositor_comments
;
The following automatic conversions were performed:

'_refine_ls_weighting_scheme' value 'w = 1/[\s^2^(Fo)]' was changed
to 'calc'. New tag '_refine_ls_weighting_details' was created. The
value of the new tag was set to 'w = 1/[\s^2^(Fo)]'.

Automatic conversion script
Id: cif_fix_values 3143 2015-03-26 13:38:13Z robertas 
;
_cod_original_cell_volume 3320.0(10)
_cod_original_formula_sum 'C21 H21 N O '
_cod_database_code 2101631
_cod_database_fobs_code 2101631

loop_
_symmetry_equiv_pos_as_xyz
'   +x,   +y,   +z'
'1/2+x,1/2-y,   -z'
'   -x,1/2+y,1/2-z'
'1/2-x,   -y,1/2+z'
'   -x,   -y,   -z'
'1/2-x,1/2+y,   +z'
'   +x,1/2-y,1/2+z'
'1/2+x,   +y,1/2-z'

loop_
_atom_site_aniso_label
_atom_site_aniso_U_11
_atom_site_aniso_U_22
_atom_site_aniso_U_33
_atom_site_aniso_U_12
_atom_site_aniso_U_13
_atom_site_aniso_U_23
O(1) 0.0440(10) 0.0470(10) 0.155(2) 0.0068(9) 0.0050(10) -0.0040(10)
N(1) 0.0380(10) 0.0470(10) 0.115(2) -0.0030(10) 0.0130(10) 0.010(2)
C(1) 0.049(2) 0.0450(10) 0.058(2) -0.0100(10) 0.0010(10) 0.0030(10)
C(2) 0.052(2) 0.061(2) 0.057(2) -0.0170(10) -0.007(2) 0.009(2)
C(3) 0.0410(10) 0.060(2) 0.075(2) -0.0100(10) -0.007(2) 0.020(2)
C(4) 0.0380(10) 0.0460(10) 0.079(2) 0.0000(10) 0.0050(10) 0.011(2)
C(4a) 0.0390(10) 0.0360(10) 0.055(2) -0.0050(10) 0.0030(10) 0.0040(10)
C(5) 0.050(2) 0.068(2) 0.056(2) -0.0150(10) -0.0020(10) 0.002(2)
C(6) 0.076(2) 0.074(2) 0.064(2) -0.025(2) -0.013(2) 0.021(2)
C(7) 0.083(2) 0.051(2) 0.080(3) -0.014(2) -0.028(2) 0.019(2)
C(8) 0.060(2) 0.042(2) 0.070(2) -0.0020(10) -0.014(2) 0.001(2)
C(8a) 0.0410(10) 0.0390(10) 0.055(2) -0.0050(10) -0.0100(10) -0.0010(10)
C(9) 0.0390(10) 0.0360(10) 0.054(2) 0.0000(10) 0.0030(10) -0.0050(10)
C(9a) 0.0370(10) 0.0350(10) 0.054(2) -0.0060(10) -0.0030(10) 0.0040(10)
C(10) 0.0410(10) 0.0400(10) 0.058(2) 0.0020(10) 0.0070(10) -0.0060(10)
C(10a) 0.0380(10) 0.0440(10) 0.055(2) -0.0070(10) -0.0050(10) 0.0000(10)
C(11) 0.0340(10) 0.0360(10) 0.059(2) -0.0030(10) 0.0000(10) 0.0000(10)
C(12) 0.0430(10) 0.0350(10) 0.064(2) -0.0040(10) 0.0000(10) -0.0030(10)
C(13) 0.0380(10) 0.0440(10) 0.084(2) -0.0010(10) -0.001(2) -0.005(2)
C(14) 0.039(2) 0.062(2) 0.083(3) -0.010(2) 0.002(2) 0.003(2)
C(14') 0.040(10) 0.10(2) 0.08(2) -0.030(10) -0.010(10) -0.020(10)
C(15') 0.040(10) 0.057(10) 0.23(3) 0.012(8) -0.050(10) -0.030(10)
C(15) 0.059(3) 0.175(6) 0.097(5) -0.006(4) 0.014(4) 0.008(4)
C(16) 0.052(2) 0.052(2) 0.104(3) -0.0010(10) 0.002(2) 0.026(2)
C(17) 0.069(2) 0.050(2) 0.153(3) -0.010(2) 0.001(2) -0.009(2)

loop_
_atom_site_label
_atom_site_fract_x
_atom_site_fract_y
_atom_site_fract_z
_atom_site_U_iso_or_equiv
_atom_site_thermal_displace_type
_atom_site_calc_flag
_atom_site_occupancy
O(1) 0.28809(5) 0.4193(2) 0.4627(2) 0.0821(7) Uani d 1.000
N(1) 0.29502(6) 0.2186(2) 0.4916(3) 0.0668(8) Uani d 1.000
C(1) 0.43226(8) 0.4751(2) 0.6676(3) 0.0503(8) Uani d 1.000
C(2) 0.47247(8) 0.4423(2) 0.7108(3) 0.0569(9) Uani d 1.000
C(3) 0.49739(8) 0.3711(3) 0.6252(3) 0.0583(9) Uani d 1.000
C(4) 0.48269(7) 0.3313(2) 0.4943(3) 0.0542(8) Uani d 1.000
C(4a) 0.44287(7) 0.3643(2) 0.4505(3) 0.0431(7) Uani d 1.000
C(5) 0.42665(8) 0.5018(3) 0.1135(3) 0.0581(9) Uani d 1.000
C(6) 0.41570(10) 0.6179(3) 0.0715(3) 0.0710(10) Uani d 1.000
C(7) 0.39070(10) 0.6879(3) 0.1577(4) 0.0710(10) Uani d 1.000
C(8) 0.37591(8) 0.6445(2) 0.2872(3) 0.0575(9) Uani d 1.000
C(8a) 0.38711(7) 0.5294(2) 0.3299(3) 0.0451(7) Uani d 1.000
C(9) 0.37565(7) 0.4667(2) 0.4688(3) 0.0430(7) Uani d 1.000
C(9a) 0.41774(7) 0.4360(2) 0.5377(3) 0.0419(7) Uani d 1.000
C(10) 0.42216(7) 0.3364(2) 0.3083(3) 0.0463(8) Uani d 1.000
C(10a) 0.41251(7) 0.4588(2) 0.2426(3) 0.0456(7) Uani d 1.000
C(11) 0.35548(7) 0.3460(2) 0.4268(3) 0.0429(7) Uani d 1.000
C(12) 0.37982(7) 0.2801(2) 0.3429(3) 0.0473(8) Uani d 1.000
C(13) 0.31067(8) 0.3289(2) 0.4636(3) 0.0554(8) Uani d 1.000
C(14) 0.24830(10) 0.2071(3) 0.5040(5) 0.0610(10) Uani d 0.810
C(14') 0.2602(5) 0.209(2) 0.623(3) 0.075(7) Uani d 0.190
C(15') 0.2183(5) 0.2030(10) 0.539(3) 0.107(8) Uani d 0.190
C(15) 0.2362(2) 0.2280(6) 0.6517(7) 0.110(2) Uani d 0.810
C(16) 0.31953(8) 0.1093(2) 0.5133(4) 0.0694(10) Uani d 1.000
C(17) 0.31456(10) 0.0202(3) 0.3928(4) 0.0910(10) Uani d 1.000
H(1) 0.4145 0.5253 0.7289 0.060 Uiso c 1.000
H(2) 0.4832 0.4700 0.8029 0.068 Uiso c 1.000
H(3) 0.5256 0.3485 0.6569 0.070 Uiso c 1.000
H(4) 0.5003 0.2803 0.4336 0.065 Uiso c 1.000
H(5) 0.4442 0.4512 0.0521 0.070 Uiso c 1.000
H(6) 0.4257 0.6498 -0.0196 0.086 Uiso c 1.000
H(7) 0.3833 0.7697 0.1275 0.085 Uiso c 1.000
H(8) 0.3578 0.6946 0.3472 0.069 Uiso c 1.000
H(9) 0.3576 0.5160 0.5301 0.052 Uiso c 1.000
H(10) 0.4395 0.2853 0.2468 0.056 Uiso c 1.000
H(11) 0.3712 0.2012 0.3060 0.057 Uiso c 1.000
H(12) 0.2348 0.2669 0.4426 0.074 Uiso d 0.810
H(12') 0.2646 0.1352 0.6801 0.091 Uiso d 0.190
H(13) 0.2397 0.1259 0.4751 0.074 Uiso d 0.810
H(13') 0.2614 0.2791 0.6860 0.091 Uiso d 0.190
H(14) 0.2550 0.2881 0.6941 0.132 Uiso d 0.810
H(14') 0.2156 0.2761 0.4803 0.127 Uiso d 0.190
H(15) 0.2072 0.2578 0.6549 0.132 Uiso d 0.810
H(15') 0.2181 0.1319 0.4777 0.127 Uiso d 0.190
H(16) 0.2382 0.1524 0.7050 0.132 Uiso d 0.810
H(16') 0.1947 0.1992 0.6058 0.127 Uiso d 0.190
H(17) 0.3492 0.1313 0.5211 0.083 Uiso c 1.000
H(18) 0.3103 0.0708 0.6018 0.083 Uiso c 1.000
H(19) 0.2849 -0.0023 0.3836 0.109 Uiso c 1.000
H(20) 0.3242 0.0571 0.3039 0.109 Uiso c 1.000
H(21) 0.3313 -0.0520 0.4128 0.109 Uiso c 1.000

loop_
_atom_type_symbol
_atom_type_scat_dispersion_real
_atom_type_scat_dispersion_imag
_atom_type_scat_source
C 0.018 0.009
;International Tables for Crystallography
(1992, Vol. C, Tables 4.2.6.8 and 6.1.1.1)
;
H 0.000 0.000
;International Tables for Crystallography
(1992, Vol. C, Table 6.1.1.2)
;
N 0.031 0.018
;International Tables for Crystallography
(1992, Vol. C, Tables 4.2.6.8 and 6.1.1.1)
;
O 0.049 0.032
;International Tables for Crystallography
(1992, Vol. C, Tables 4.2.6.8 and 6.1.1.1)
;

loop_
_geom_angle_atom_site_label_1
_geom_angle_atom_site_label_2
_geom_angle_atom_site_label_3
_geom_angle
_geom_angle_publ_flag
C(13) N(1) C(14) 117.4(2) no
C(13) N(1) C(14') 116.8(8) no
C(13) N(1) C(16) 125.8(2) no
C(14) N(1) C(16) 116.8(2) no
C(14') N(1) C(16) 101.5(8) no
C(2) C(1) C(9a) 119.1(3) no
C(2) C(1) H(1) 120.4 no
C(9a) C(1) H(1) 120.5 no
C(1) C(2) C(3) 120.6(3) no
C(1) C(2) H(2) 119.7 no
C(3) C(2) H(2) 119.7 no
C(2) C(3) C(4) 120.3(2) no
C(2) C(3) H(3) 119.8 no
C(4) C(3) H(3) 119.8 no
C(3) C(4) C(4a) 119.3(3) no
C(3) C(4) H(4) 120.4 no
C(4a) C(4) H(4) 120.4 no
C(4) C(4a) C(9a) 120.2(3) no
C(4) C(4a) C(10) 127.3(2) no
C(9a) C(4a) C(10) 112.5(2) no
C(6) C(5) C(10a) 119.2(3) no
C(6) C(5) H(5) 120.4 no
C(10a) C(5) H(5) 120.4 no
C(5) C(6) C(7) 120.0(3) no
C(5) C(6) H(6) 120.0 no
C(7) C(6) H(6) 120.0 no
C(6) C(7) C(8) 121.1(3) no
C(6) C(7) H(7) 119.4 no
C(8) C(7) H(7) 119.4 no
C(7) C(8) C(8a) 119.0(3) no
C(7) C(8) H(8) 120.5 no
C(8a) C(8) H(8) 120.5 no
C(8) C(8a) C(9) 127.4(2) no
C(8) C(8a) C(10a) 119.8(3) no
C(9) C(8a) C(10a) 112.9(2) no
C(8a) C(9) C(9a) 104.7(2) no
C(8a) C(9) C(11) 106.1(2) no
C(8a) C(9) H(9) 113.0 no
C(9a) C(9) C(11) 106.4(2) no
C(9a) C(9) H(9) 113.0 no
C(11) C(9) H(9) 113.0 no
C(1) C(9a) C(4a) 120.5(2) no
C(1) C(9a) C(9) 127.0(2) no
C(4a) C(9a) C(9) 112.5(2) no
C(4a) C(10) C(10a) 105.2(2) no
C(4a) C(10) C(12) 106.3(2) no
C(4a) C(10) H(10) 113.0 no
C(10a) C(10) C(12) 105.9(2) no
C(10a) C(10) H(10) 113.0 no
C(12) C(10) H(10) 113.0 no
C(5) C(10a) C(8a) 120.9(2) no
C(5) C(10a) C(10) 126.8(2) no
C(8a) C(10a) C(10) 112.3(2) no
C(9) C(11) C(12) 112.9(2) no
C(9) C(11) C(13) 117.0(2) no
C(12) C(11) C(13) 129.2(2) no
C(10) C(12) C(11) 114.8(2) no
C(10) C(12) H(11) 122.6 no
C(11) C(12) H(11) 122.6 no
O(1) C(13) N(1) 121.5(2) no
O(1) C(13) C(11) 117.2(2) no
N(1) C(13) C(11) 121.2(2) no
N(1) C(14) C(15) 108.9(5) no
N(1) C(14) H(12) 109.6 no
N(1) C(14) H(13) 109.6 no
C(15) C(14) H(12) 109.6 no
C(15) C(14) H(13) 109.6 no
H(12) C(14) H(13) 109.5 no
N(1) C(14') C(15') 101(2) no
N(1) C(14') H(12') 111.4 no
N(1) C(14') H(13') 111.7 no
C(15') C(14') H(12') 111.4 no
C(15') C(14') H(13') 111.8 no
H(12') C(14') H(13') 109.1 no
H(12') C(14') H(14) 110.4 no
C(14') C(15') H(14') 109.3 no
C(14') C(15') H(15') 109.5 no
C(14') C(15') H(16') 109.5 no
H(14') C(15') H(15') 109.5 no
H(14') C(15') H(16') 109.5 no
H(15') C(15') H(16') 109.5 no
C(14) C(15) H(14) 109.4 no
C(14) C(15) H(15) 109.4 no
C(14) C(15) H(16) 109.5 no
H(14) C(15) H(15) 109.5 no
H(14) C(15) H(16) 109.5 no
H(15) C(15) H(16) 109.5 no
N(1) C(16) C(17) 112.5(3) no
N(1) C(16) H(17) 108.7 no
N(1) C(16) H(18) 108.7 no
C(17) C(16) H(17) 108.7 no
C(17) C(16) H(18) 108.7 no
H(17) C(16) H(18) 109.5 no
C(16) C(17) H(19) 109.5 no
C(16) C(17) H(20) 109.5 no
C(16) C(17) H(21) 109.5 no
H(19) C(17) H(20) 109.5 no
H(19) C(17) H(21) 109.5 no
H(20) C(17) H(21) 109.5 no

loop_
_geom_bond_atom_site_label_1
_geom_bond_atom_site_label_2
_geom_bond_distance
_geom_bond_publ_flag
O(1) C(13) 1.233(3) no
N(1) C(13) 1.348(3) no
N(1) C(14) 1.497(5) no
N(1) C(14') 1.66(2) no
N(1) C(16) 1.456(3) no
C(1) C(2) 1.392(3) no
C(1) C(9a) 1.376(3) no
C(1) H(1) 0.98 no
C(2) C(3) 1.378(4) no
C(2) H(2) 0.98 no
C(3) C(4) 1.389(4) no
C(3) H(3) 0.98 no
C(4) C(4a) 1.383(3) no
C(4) H(4) 0.98 no
C(4a) C(9a) 1.395(3) no
C(4a) C(10) 1.523(3) no
C(5) C(6) 1.391(4) no
C(5) C(10a) 1.380(3) no
C(5) H(5) 0.98 no
C(6) C(7) 1.375(4) no
C(6) H(6) 0.98 no
C(7) C(8) 1.391(4) no
C(7) H(7) 0.98 no
C(8) C(8a) 1.385(3) no
C(8) H(8) 0.98 no
C(8a) C(9) 1.523(3) no
C(8a) C(10a) 1.393(3) no
C(9) C(9a) 1.527(3) no
C(9) C(11) 1.537(3) no
C(9) H(9) 0.98 no
C(10) C(10a) 1.523(3) no
C(10) C(12) 1.522(3) no
C(10) H(10) 0.98 no
C(11) C(12) 1.326(3) no
C(11) C(13) 1.482(3) no
C(12) H(11) 0.98 no
C(14) C(15) 1.460(7) no
C(14) H(12) 0.98 no
C(14) H(13) 0.98 no
C(14') C(15') 1.55(2) no
C(14') H(12') 0.99 no
C(14') H(13') 0.98 no
C(15') H(14') 0.98 no
C(15') H(15') 0.98 no
C(15') H(16') 0.98 no
C(15) H(14) 0.98 no
C(15) H(15) 0.98 no
C(15) H(16) 0.98 no
C(16) C(17) 1.511(4) no
C(16) H(17) 0.98 no
C(16) H(18) 0.98 no
C(17) H(19) 0.98 no
C(17) H(20) 0.98 no
C(17) H(21) 0.98 no

loop_
_geom_contact_atom_site_label_1
_geom_contact_atom_site_label_2
_geom_contact_distance
_geom_contact_site_symmetry_2
_geom_contact_publ_flag
O(1) C(15') 3.24(2) 6 no
O(1) C(14) 3.418(4) 6 no
O(1) C(17) 3.519(3) 6 no
C(2) C(4) 3.473(4) 5_666 no
C(2) C(10) 3.599(4) 7 no
C(3) C(4) 3.543(3) 5_666 no
C(3) C(4a) 3.569(3) 5_666 no
C(14) C(15) 3.411(8) 7_554 no
O(1) H(15') 2.3701 6 no
O(1) H(13) 2.4590 6 no
O(1) H(19) 2.5929 6 no
O(1) H(12') 2.8260 7_554 no
C(1) H(10) 2.9908 7 no
C(2) H(10) 2.7540 7 no
C(3) H(10) 2.7772 7 no
C(5) H(2) 2.9956 5_666 no
C(14) H(14) 2.9216 7_554 no
C(15) H(12) 2.7351 7 no
C(17) H(14') 2.9878 6_545 no
H(7) H(16') 2.5181 4_564 no
H(12) H(16) 2.4083 7_554 no
H(12) H(14) 2.4986 7_554 no
H(12) H(13') 2.6080 7_554 no
H(14') H(21) 2.5041 6 no
H(14') H(19) 2.6202 6 no
H(16) H(19) 2.4761 4 no

loop_
_geom_torsion_atom_site_label_1
_geom_torsion_atom_site_label_2
_geom_torsion_atom_site_label_3
_geom_torsion_atom_site_label_4
_geom_torsion
_geom_torsion_publ_flag
O(1) C(13) N(1) C(14) 7.3(5) no
O(1) C(13) N(1) C(14') -41.9(9) no
O(1) C(13) N(1) C(16) -171.6(3) no
O(1) C(13) C(11) C(9) 32.4(4) no
O(1) C(13) C(11) C(12) -136.0(3) no
N(1) C(13) C(11) C(9) -150.1(3) no
N(1) C(13) C(11) C(12) 41.5(5) no
C(1) C(2) C(3) C(4) 0.1(4) no
C(1) C(9a) C(4a) C(4) 0.2(3) no
C(1) C(9a) C(4a) C(10) -176.8(2) no
C(1) C(9a) C(9) C(8a) 119.8(3) no
C(1) C(9a) C(9) C(11) -128.1(3) no
C(2) C(1) C(9a) C(4a) 0.2(4) no
C(2) C(1) C(9a) C(9) -177.1(2) no
C(2) C(3) C(4) C(4a) 0.3(4) no
C(3) C(2) C(1) C(9a) -0.4(4) no
C(3) C(4) C(4a) C(9a) -0.5(3) no
C(3) C(4) C(4a) C(10) 176.1(2) no
C(4) C(4a) C(9a) C(9) 177.9(2) no
C(4) C(4a) C(10) C(10a) -119.9(2) no
C(4) C(4a) C(10) C(12) 128.1(2) no
C(4a) C(9a) C(9) C(8a) -57.6(2) no
C(4a) C(9a) C(9) C(11) 54.4(3) no
C(4a) C(10) C(10a) C(5) 121.5(3) no
C(4a) C(10) C(10a) C(8a) -57.6(2) no
C(4a) C(10) C(12) C(11) 55.1(3) no
C(5) C(6) C(7) C(8) -0.3(5) no
C(5) C(10a) C(8a) C(8) -0.2(3) no
C(5) C(10a) C(8a) C(9) -178.8(2) no
C(5) C(10a) C(10) C(12) -126.3(3) no
C(6) C(5) C(10a) C(8a) 0.8(4) no
C(6) C(5) C(10a) C(10) -178.2(2) no
C(6) C(7) C(8) C(8a) 0.9(4) no
C(7) C(6) C(5) C(10a) -0.5(4) no
C(7) C(8) C(8a) C(9) 177.7(2) no
C(7) C(8) C(8a) C(10a) -0.7(4) no
C(8) C(8a) C(9) C(9a) -121.4(3) no
C(8) C(8a) C(9) C(11) 126.3(2) no
C(8) C(8a) C(10a) C(10) 178.9(2) no
C(8a) C(9) C(11) C(12) 55.1(3) no
C(8a) C(9) C(11) C(13) -115.2(2) no
C(8a) C(10a) C(10) C(12) 54.7(3) no
C(9) C(8a) C(10a) C(10) 0.3(3) no
C(9) C(9a) C(4a) C(10) 0.8(3) no
C(9) C(11) C(12) C(10) 0.8(3) no
C(9a) C(4a) C(10) C(10a) 56.9(2) no
C(9a) C(4a) C(10) C(12) -55.1(2) no
C(9a) C(9) C(8a) C(10a) 57.1(2) no
C(9a) C(9) C(11) C(12) -56.0(3) no
C(9a) C(9) C(11) C(13) 133.7(2) no
C(10) C(12) C(11) C(13) 169.6(2) no
C(10a) C(8a) C(9) C(11) -55.2(2) no
C(10a) C(10) C(12) C(11) -56.4(3) no
C(11) C(13) N(1) C(14) -170.1(3) no
C(11) C(13) N(1) C(14') 140.7(8) no
C(11) C(13) N(1) C(16) 11.0(5) no
C(13) N(1) C(14) C(15) -89.4(5) no
C(13) N(1) C(14') C(15') 100.0(10) no
C(13) N(1) C(16) C(17) -110.5(3) no
C(14) N(1) C(16) C(17) 70.6(4) no
C(14') N(1) C(16) C(17) 114.0(7) no
C(15') C(14') N(1) C(16) -118.0(10) no
C(15) C(14) N(1) C(16) 89.7(4) no
